data_4038458
loop_
_publ_author_name
'Ruppel, Michael'
'Gazetas, Lampros-Pascal'
'Lungerich, Dominik'
'Hampel, Frank'
'Jux, Norbert'

_publ_section_title
;
 Investigations of low-symmetrical tetraaryltetrabenzoporphyrins produced
 by mixed condensation reactions.
;
_journal_name_full 'The Journal of organic chemistry'
_journal_paper_doi 10.1021/acs.joc.0c00293
_journal_year 2020
_chemical_formula_moiety '2(C H2 Cl2), C88 H80 N4 O12, 1[CH2Cl2]'
_chemical_formula_sum 'C90 H86 Cl4 N4 O12'
_chemical_formula_weight 1557.42
_space_group_crystal_system monoclinic
_space_group_IT_number 14
_space_group_name_Hall '-P 2ybc'
_space_group_name_H-M_alt 'P 1 21/c 1'
_atom_sites_solution_hydrogens geom
_atom_sites_solution_primary dual
_audit_creation_date 2020-04-07
_audit_creation_method
;
Olex2 1.3
(compiled 2020.02.04 svn.rd84adfe8 for OlexSys, GUI svn.r6032)
;
_cell_angle_alpha 90
_cell_angle_beta 94.4280(10)
_cell_angle_gamma 90
_cell_formula_units_Z 4
_cell_length_a 17.99280(10)
_cell_length_b 15.59830(10)
_cell_length_c 29.9124(3)
_cell_measurement_reflns_used 21809
_cell_measurement_temperature 153.00(10)
_cell_measurement_theta_max 64.5570
_cell_measurement_theta_min 2.7540
_cell_volume 8370.07(11)
_computing_cell_refinement 'CrysAlisPro 1.171.38.46 (Rigaku OD, 2015)'
_computing_data_collection 'CrysAlisPro 1.171.38.46 (Rigaku OD, 2015)'
_computing_data_reduction 'CrysAlisPro 1.171.38.46 (Rigaku OD, 2015)'
_computing_molecular_graphics 'Olex2 1.3 (Dolomanov et al., 2009)'
_computing_publication_material 'Olex2 1.3 (Dolomanov et al., 2009)'
_computing_structure_refinement 'SHELXL 2018/3 (Sheldrick, 2015)'
_computing_structure_solution 'SHELXT 2014/4 (Sheldrick, 2014)'
_diffrn_ambient_environment N~2~
_diffrn_ambient_temperature 153.00(10)
_diffrn_detector 'CCD plate'
_diffrn_detector_area_resol_mean 10.6144
_diffrn_detector_type Atlas
_diffrn_measured_fraction_theta_full 0.986
_diffrn_measured_fraction_theta_max 0.986
_diffrn_measurement_details
;
List of Runs (angles in degrees, time in seconds):

  # Type    Start    End  Width  t~exp~   \w     \q     \k     \f   Frames
--------------------------------------------------------------------------
  1  \w    -67.00  18.00   1.00    1.00    --  -42.31  38.00  90.00   85
  2  \w   -105.00  20.00   1.00    1.00    --  -42.31   0.00  30.00  125
  3  \w     64.00 153.00   1.00    1.96    --   88.61  45.00-150.00   89
  4  \w    102.00 147.00   1.00    1.96    --   88.61 125.00   0.00   45
  5  \w     94.00 158.00   1.00    1.96    --   88.61 125.00  60.00   64
  6  \w     66.00 165.00   1.00    1.96    --   88.61  30.00  60.00   99
  7  \w     60.00 152.00   1.00    1.96    --   88.61  30.00-180.00   92
  8  \w     46.00 117.00   1.00    1.96    --   88.61 -30.00   0.00   71
  9  \w     23.00 122.00   1.00    1.96    --   88.61-125.00  30.00   99
 10  \w     13.00 121.00   1.00    1.96    --   88.61 -77.00  30.00  108
;
_diffrn_measurement_device 'four-circle diffractometer'
_diffrn_measurement_device_type 'SuperNova, Dual, Cu at zero, Atlas'
_diffrn_measurement_method '\w scans'
_diffrn_orient_matrix_type 'CrysAlisPro convention (1999,Acta A55,543-557)'
_diffrn_orient_matrix_UB_11 0.0145631000
_diffrn_orient_matrix_UB_12 0.0756350000
_diffrn_orient_matrix_UB_13 -0.0312982000
_diffrn_orient_matrix_UB_21 0.0389344000
_diffrn_orient_matrix_UB_22 0.0492204000
_diffrn_orient_matrix_UB_23 0.0398536000
_diffrn_orient_matrix_UB_31 0.0751313000
_diffrn_orient_matrix_UB_32 -0.0401678000
_diffrn_orient_matrix_UB_33 -0.0100335000
_diffrn_radiation_monochromator mirror
_diffrn_radiation_probe x-ray
_diffrn_radiation_type 'Cu K\a'
_diffrn_radiation_wavelength 1.54184
_diffrn_reflns_av_R_equivalents 0.0369
_diffrn_reflns_av_unetI/netI 0.0306
_diffrn_reflns_Laue_measured_fraction_full 0.986
_diffrn_reflns_Laue_measured_fraction_max 0.986
_diffrn_reflns_limit_h_max 20
_diffrn_reflns_limit_h_min -16
_diffrn_reflns_limit_k_max 18
_diffrn_reflns_limit_k_min -17
_diffrn_reflns_limit_l_max 31
_diffrn_reflns_limit_l_min -34
_diffrn_reflns_number 47801
_diffrn_reflns_point_group_measured_fraction_full 0.986
_diffrn_reflns_point_group_measured_fraction_max 0.986
_diffrn_reflns_theta_full 64.643
_diffrn_reflns_theta_max 64.642
_diffrn_reflns_theta_min 3.197
_diffrn_source 'micro-focus sealed X-ray tube'
_diffrn_source_type 'SuperNova (Cu) X-ray Source'
_exptl_absorpt_coefficient_mu 1.790
_exptl_absorpt_correction_T_max 1.000
_exptl_absorpt_correction_T_min 0.281
_exptl_absorpt_correction_type gaussian
_exptl_absorpt_process_details
;
CrysAlisPro 1.171.38.46 (Rigaku Oxford Diffraction, 2015)
Numerical absorption correction based on gaussian integration over
			a multifaceted crystal model
Empirical absorption correction using spherical harmonics,
 implemented in SCALE3 ABSPACK scaling algorithm.
;
_exptl_crystal_colour 'clear greenish blue'
_exptl_crystal_colour_lustre clear
_exptl_crystal_colour_modifier greenish
_exptl_crystal_colour_primary blue
_exptl_crystal_density_diffrn 1.236
_exptl_crystal_description block
_exptl_crystal_F_000 3272
_exptl_crystal_recrystallization_method 'crystallized from DCM, CF3COOH, CH3OH'
_exptl_crystal_size_max 0.621
_exptl_crystal_size_mid 0.362
_exptl_crystal_size_min 0.276
_refine_diff_density_max 1.031
_refine_diff_density_min -1.644
_refine_diff_density_rms 0.082
_refine_ls_extinction_method none
_refine_ls_goodness_of_fit_ref 1.027
_refine_ls_hydrogen_treatment constr
_refine_ls_matrix_type full
_refine_ls_number_parameters 1010
_refine_ls_number_reflns 13901
_refine_ls_number_restraints 18
_refine_ls_restrained_S_all 1.030
_refine_ls_R_factor_all 0.0886
_refine_ls_R_factor_gt 0.0805
_refine_ls_shift/su_max 0.000
_refine_ls_shift/su_mean 0.000
_refine_ls_structure_factor_coef Fsqd
_refine_ls_weighting_details 'w=1/[\s^2^(Fo^2^)+(0.1475P)^2^+10.2432P] where P=(Fo^2^+2Fc^2^)/3'
_refine_ls_weighting_scheme calc
_refine_ls_wR_factor_gt 0.2274
_refine_ls_wR_factor_ref 0.2381
_reflns_Friedel_coverage 0.000
_reflns_number_gt 11965
_reflns_number_total 13901
_reflns_threshold_expression 'I > 2\s(I)'
_cod_data_source_file jo0c00293_si_003.cif
_cod_data_source_block 19jux_pg02
_cod_database_code 4038458
_shelx_shelxl_version_number 2018/3
_chemical_oxdiff_formula 'C92 H106 N4 O8'
_chemical_oxdiff_usercomment PG-50-cis-a2b2
_shelx_space_group_comment
;
The symmetry employed for this shelxl refinement is uniquely defined
by the following loop, which should always be used as a source of
symmetry information in preference to the above space-group names.
They are only intended as comments.
;
_shelx_estimated_absorpt_t_max 0.638
_shelx_estimated_absorpt_t_min 0.403
_reflns_odcompleteness_completeness 99.96
_reflns_odcompleteness_iscentric 1
_reflns_odcompleteness_theta 61.08
_olex2_refinement_description
;
1. Fixed Uiso
 At 1.2 times of:
  All C(H) groups, All C(H,H) groups, All N(H) groups
 At 1.5 times of:
  All C(H,H,H) groups
2. Restrained distances
 Cl31-C300 \\sim Cl32-C300 \\sim Cl21-C200
 with sigma of 0.02
 C121-C117 \\sim C118-C117 \\sim C122-C117 \\sim C119-C117 \\sim C123-C117
\\sim C120-C117
 with sigma of 0.02
3. Uiso/Uaniso restraints and constraints
Uanis(C120) = Uanis(C123) = Uanis(C119) = Uanis(C122) = Uanis(C118) =
Uanis(C121)
4. Others
 Sof(C121)=Sof(H12D)=Sof(H12E)=Sof(H12F)=Sof(C122)=Sof(H12G)=Sof(H12H)=
 Sof(H12I)=Sof(C123)=Sof(H12J)=Sof(H12K)=Sof(H12L)=1-FVAR(1)
 Sof(C118)=Sof(H11A)=Sof(H11B)=Sof(H11C)=Sof(C119)=Sof(H11D)=Sof(H11E)=
 Sof(H11F)=Sof(C120)=Sof(H12A)=Sof(H12B)=Sof(H12C)=FVAR(1)
5.a Secondary CH2 refined with riding coordinates:
 C200(H20A,H20B), C300(H30A,H30B)
5.b Aromatic/amide H refined with riding coordinates:
 C14(H14), C17(H17), C33(H33), C34(H34), C36(H36), C37(H37), N41(H41),
 C44(H44), C45(H45), C46(H46), C47(H47), C52(H52), C53(H53), C55(H55), C56(H56),
  C64(H64), C67(H67), C82(H82), C83(H83), C85(H85), C86(H86), N91(H91),
 C94(H94), C97(H97), C112(H112), C113(H113), C115(H115), C116(H116)
5.c Idealised Me refined as rotating group:
 C23(H23A,H23B,H23C), C27(H27A,H27B,H27C), C38(H38A,H38B,H38C), C39(H39A,H39B,
 H39C), C40(H40A,H40B,H40C), C58(H58A,H58B,H58C), C59(H59A,H59B,H59C), C60(H60A,
 H60B,H60C), C73(H73A,H73B,H73C), C77(H77A,H77B,H77C), C88(H88A,H88B,H88C),
 C89(H89A,H89B,H89C), C90(H90A,H90B,H90C), C103(H10A,H10B,H10C), C107(H10D,H10E,
 H10F), C118(H11A,H11B,H11C), C119(H11D,H11E,H11F), C120(H12A,H12B,H12C),
 C121(H12D,H12E,H12F), C122(H12G,H12H,H12I), C123(H12J,H12K,H12L)
;
_smtbx_masks_special_details
;
A solvent mask was calculated and 176 electrons were
found in a volume of 728\%A^3 in 1 void per unit cell.
This is consistent with the presence of 
1[CH2Cl2] per Asymmetric Unit 
which account for 168 electrons 
per unit cell.
;
_olex2_date_sample_data_collection 2019-03-06
_olex2_date_sample_submission 2019-03-05
_olex2_exptl_crystal_mounting_method 'mounted on a loop'
_olex2_submission_original_sample_id PG50-cis-A2B2
_olex2_submission_special_instructions 'No special instructions were received'
_oxdiff_exptl_absorpt_empirical_details
;
Empirical correction (ABSPACK) includes:
- Absorption correction using spherical harmonics
- Frame scaling
;
_oxdiff_exptl_absorpt_empirical_full_max 1.176
_oxdiff_exptl_absorpt_empirical_full_min 0.872

loop_
_space_group_symop_operation_xyz
'x, y, z'
'-x, y+1/2, -z+1/2'
'-x, -y, -z'
'x, -y-1/2, z-1/2'

loop_
_atom_site_label
_atom_site_type_symbol
_atom_site_fract_x
_atom_site_fract_y
_atom_site_fract_z
_atom_site_U_iso_or_equiv
_atom_site_adp_type
_atom_site_occupancy
_atom_site_site_symmetry_order
_atom_site_calc_flag
_atom_site_refinement_flags_posn
_atom_site_refinement_flags_adp
_atom_site_refinement_flags_occupancy
_atom_site_disorder_assembly
_atom_site_disorder_group
Cl21 Cl 0.7789(2) 0.7077(2) 0.66653(9) 0.2023(15) Uani 1 1 d D . . . .
Cl22 Cl 0.8967(2) 0.7062(3) 0.73808(11) 0.242(2) Uani 1 1 d . . . . .
C200 C 0.8658(6) 0.7291(10) 0.6881(3) 0.195(5) Uani 1 1 d D . . . .
H20A H 0.899726 0.700923 0.668119 0.234 Uiso 1 1 calc R U . . .
H20B H 0.872916 0.791593 0.684626 0.234 Uiso 1 1 calc R U . . .
C02F C 0.73029(19) 1.0281(2) 0.64247(12) 0.0467(8) Uani 1 1 d . . . . .
N11 N 0.37459(12) 0.82200(15) 0.52421(7) 0.0249(5) Uani 1 1 d . . . . .
C12 C 0.44075(14) 0.85888(18) 0.53787(8) 0.0254(6) Uani 1 1 d . . . . .
C13 C 0.42889(15) 0.94601(18) 0.55469(9) 0.0257(6) Uani 1 1 d . . . . .
C14 C 0.47613(16) 1.01340(18) 0.56934(9) 0.0284(6) Uani 1 1 d . . . . .
H14 H 0.528677 1.006099 0.570811 0.034 Uiso 1 1 calc R U . . .
C15 C 0.44604(16) 1.09036(18) 0.58162(9) 0.0291(6) Uani 1 1 d . . . . .
C16 C 0.36842(16) 1.10346(18) 0.57705(9) 0.0282(6) Uani 1 1 d . . . . .
C17 C 0.32082(15) 1.03718(18) 0.56304(9) 0.0267(6) Uani 1 1 d . . . . .
H17 H 0.268395 1.045745 0.560465 0.032 Uiso 1 1 calc R U . . .
C18 C 0.35107(15) 0.95715(18) 0.55269(8) 0.0255(6) Uani 1 1 d . . . . .
C19 C 0.31915(15) 0.87692(18) 0.53459(8) 0.0253(6) Uani 1 1 d . . . . .
C20 C 0.50095(17) 1.15504(19) 0.60159(10) 0.0332(6) Uani 1 1 d . . . . .
O21 O 0.48627(16) 1.17399(16) 0.64363(8) 0.0540(7) Uani 1 1 d . . . . .
O22 O 0.55389(12) 1.18048(15) 0.58392(8) 0.0417(5) Uani 1 1 d . . . . .
C23 C 0.5325(3) 1.2392(3) 0.66600(14) 0.0725(13) Uani 1 1 d . . . . .
H23A H 0.511497 1.295928 0.658631 0.109 Uiso 1 1 calc R U . . .
H23B H 0.583017 1.235663 0.656037 0.109 Uiso 1 1 calc R U . . .
H23C H 0.534280 1.230350 0.698499 0.109 Uiso 1 1 calc R U . . .
C24 C 0.33943(17) 1.19218(19) 0.58124(10) 0.0339(7) Uani 1 1 d . . . . .
O25 O 0.37859(15) 1.25388(15) 0.58517(11) 0.0620(8) Uani 1 1 d . . . . .
O26 O 0.26603(13) 1.19702(14) 0.57683(10) 0.0510(6) Uani 1 1 d . . . . .
C27 C 0.2369(2) 1.2839(2) 0.57427(19) 0.0685(12) Uani 1 1 d . . . . .
H27A H 0.260028 1.315329 0.550572 0.103 Uiso 1 1 calc R U . . .
H27B H 0.248381 1.312880 0.603058 0.103 Uiso 1 1 calc R U . . .
H27C H 0.182807 1.282196 0.567458 0.103 Uiso 1 1 calc R U . . .
C31 C 0.51122(14) 0.81723(18) 0.53904(9) 0.0252(6) Uani 1 1 d . . . . .
C32 C 0.57377(14) 0.86107(18) 0.56577(9) 0.0262(6) Uani 1 1 d . . . . .
C33 C 0.62638(15) 0.90753(19) 0.54449(9) 0.0309(6) Uani 1 1 d . . . . .
H33 H 0.627800 0.903512 0.512874 0.037 Uiso 1 1 calc R U . . .
C34 C 0.67701(16) 0.9598(2) 0.56885(10) 0.0351(7) Uani 1 1 d . . . . .
H34 H 0.711950 0.991865 0.553423 0.042 Uiso 1 1 calc R U . . .
C35 C 0.67799(16) 0.9666(2) 0.61521(10) 0.0344(7) Uani 1 1 d . . . . .
C36 C 0.62781(17) 0.9144(2) 0.63642(10) 0.0346(7) Uani 1 1 d . . . . .
H36 H 0.629252 0.914020 0.668238 0.042 Uiso 1 1 calc R U . . .
C37 C 0.57655(15) 0.86356(19) 0.61230(9) 0.0301(6) Uani 1 1 d . . . . .
H37 H 0.542679 0.829822 0.627651 0.036 Uiso 1 1 calc R U . . .
C38 C 0.6936(4) 1.0618(5) 0.6830(2) 0.127(3) Uani 1 1 d . . . . .
H38A H 0.644103 1.084399 0.673432 0.191 Uiso 1 1 calc R U . . .
H38B H 0.724327 1.107614 0.697181 0.191 Uiso 1 1 calc R U . . .
H38C H 0.688745 1.015115 0.704491 0.191 Uiso 1 1 calc R U . . .
C39 C 0.7491(3) 1.1056(3) 0.61450(17) 0.0742(13) Uani 1 1 d . . . . .
H39A H 0.776902 1.086831 0.589342 0.111 Uiso 1 1 calc R U . . .
H39B H 0.779561 1.145844 0.633201 0.111 Uiso 1 1 calc R U . . .
H39C H 0.702929 1.133932 0.602965 0.111 Uiso 1 1 calc R U . . .
C40 C 0.8012(3) 0.9808(4) 0.6569(2) 0.105(2) Uani 1 1 d . . . . .
H40A H 0.789222 0.928857 0.673304 0.157 Uiso 1 1 calc R U . . .
H40B H 0.833623 1.017822 0.676374 0.157 Uiso 1 1 calc R U . . .
H40C H 0.826922 0.964991 0.630377 0.157 Uiso 1 1 calc R U . . .
N41 N 0.47765(12) 0.69866(15) 0.48739(7) 0.0254(5) Uani 1 1 d . . . . .
H41 H 0.431546 0.715497 0.480376 0.031 Uiso 1 1 calc R U . . .
C42 C 0.50897(14) 0.62851(17) 0.46895(9) 0.0243(5) Uani 1 1 d . . . . .
C43 C 0.58116(15) 0.61721(18) 0.49346(9) 0.0262(6) Uani 1 1 d . . . . .
C44 C 0.63324(16) 0.54979(19) 0.49462(10) 0.0319(6) Uani 1 1 d . . . . .
H44 H 0.625020 0.500951 0.475918 0.038 Uiso 1 1 calc R U . . .
C45 C 0.69628(17) 0.5562(2) 0.52345(11) 0.0362(7) Uani 1 1 d . . . . .
H45 H 0.732291 0.511592 0.524288 0.043 Uiso 1 1 calc R U . . .
C46 C 0.70831(16) 0.6271(2) 0.55148(11) 0.0378(7) Uani 1 1 d . . . . .
H46 H 0.752849 0.630353 0.570650 0.045 Uiso 1 1 calc R U . . .
C47 C 0.65712(16) 0.69238(19) 0.55195(10) 0.0322(6) Uani 1 1 d . . . . .
H47 H 0.665332 0.739829 0.571622 0.039 Uiso 1 1 calc R U . . .
C48 C 0.59252(15) 0.68737(18) 0.52277(9) 0.0267(6) Uani 1 1 d . . . . .
C49 C 0.52560(14) 0.73992(18) 0.51793(8) 0.0246(5) Uani 1 1 d . . . . .
C50 C 0.47891(14) 0.58421(18) 0.43116(9) 0.0261(6) Uani 1 1 d . . . . .
C51 C 0.52805(15) 0.52047(18) 0.41040(9) 0.0268(6) Uani 1 1 d . . . . .
C52 C 0.59232(16) 0.54596(19) 0.39057(10) 0.0316(6) Uani 1 1 d . . . . .
H52 H 0.606270 0.604702 0.390552 0.038 Uiso 1 1 calc R U . . .
C53 C 0.63561(16) 0.4852(2) 0.37093(10) 0.0340(6) Uani 1 1 d . . . . .
H53 H 0.679071 0.503526 0.357520 0.041 Uiso 1 1 calc R U . . .
C54 C 0.61768(16) 0.39797(19) 0.37012(9) 0.0305(6) Uani 1 1 d . . . . .
C55 C 0.55400(16) 0.37434(19) 0.39015(10) 0.0318(6) Uani 1 1 d . . . . .
H55 H 0.540396 0.315523 0.390688 0.038 Uiso 1 1 calc R U . . .
C56 C 0.50932(16) 0.43472(19) 0.40957(9) 0.0299(6) Uani 1 1 d . . . . .
H56 H 0.465302 0.416526 0.422423 0.036 Uiso 1 1 calc R U . . .
C57 C 0.66773(18) 0.3335(2) 0.34799(11) 0.0400(7) Uani 1 1 d . . . . .
C58 C 0.6369(2) 0.2424(2) 0.34892(13) 0.0491(8) Uani 1 1 d . . . . .
H58A H 0.634780 0.223769 0.380089 0.074 Uiso 1 1 calc R U . . .
H58B H 0.669363 0.203674 0.333505 0.074 Uiso 1 1 calc R U . . .
H58C H 0.586604 0.241168 0.333747 0.074 Uiso 1 1 calc R U . . .
C59 C 0.6745(3) 0.3603(3) 0.29925(14) 0.0658(12) Uani 1 1 d . . . . .
H59A H 0.624588 0.364789 0.283758 0.099 Uiso 1 1 calc R U . . .
H59B H 0.703470 0.317261 0.284241 0.099 Uiso 1 1 calc R U . . .
H59C H 0.699596 0.415929 0.298538 0.099 Uiso 1 1 calc R U . . .
C60 C 0.7448(2) 0.3341(3) 0.37358(17) 0.0623(11) Uani 1 1 d . . . . .
H60A H 0.768144 0.390261 0.370272 0.093 Uiso 1 1 calc R U . . .
H60B H 0.776062 0.289606 0.361434 0.093 Uiso 1 1 calc R U . . .
H60C H 0.739608 0.322739 0.405412 0.093 Uiso 1 1 calc R U . . .
N61 N 0.34806(12) 0.63059(15) 0.43103(7) 0.0264(5) Uani 1 1 d . . . . .
C62 C 0.28459(15) 0.61500(18) 0.40426(9) 0.0271(6) Uani 1 1 d . . . . .
C63 C 0.30231(16) 0.57247(19) 0.36270(9) 0.0300(6) Uani 1 1 d . . . . .
C64 C 0.26094(17) 0.5479(2) 0.32309(10) 0.0355(7) Uani 1 1 d . . . . .
H64 H 0.208193 0.553266 0.320489 0.043 Uiso 1 1 calc R U . . .
C65 C 0.29781(18) 0.5157(2) 0.28800(10) 0.0375(7) Uani 1 1 d . . . . .
C66 C 0.37645(17) 0.5095(2) 0.29140(10) 0.0358(7) Uani 1 1 d . . . . .
C67 C 0.41722(16) 0.5297(2) 0.33077(10) 0.0330(6) Uani 1 1 d . . . . .
H67 H 0.469839 0.522842 0.333487 0.040 Uiso 1 1 calc R U . . .
C68 C 0.37957(15) 0.56063(19) 0.36688(9) 0.0290(6) Uani 1 1 d . . . . .
C69 C 0.40571(15) 0.59418(18) 0.41117(9) 0.0268(6) Uani 1 1 d . . . . .
C70 C 0.25293(18) 0.4843(2) 0.24735(10) 0.0428(8) Uani 1 1 d . . . . .
O71 O 0.19312(16) 0.5118(2) 0.23346(9) 0.0702(9) Uani 1 1 d . . . . .
O72 O 0.28627(13) 0.41816(15) 0.22861(7) 0.0432(5) Uani 1 1 d . . . . .
C73 C 0.2511(2) 0.3864(3) 0.18697(13) 0.0631(11) Uani 1 1 d . . . . .
H73A H 0.245889 0.433187 0.165109 0.095 Uiso 1 1 calc R U . . .
H73B H 0.201724 0.363543 0.192073 0.095 Uiso 1 1 calc R U . . .
H73C H 0.281786 0.340733 0.175409 0.095 Uiso 1 1 calc R U . . .
C74 C 0.41895(18) 0.4865(2) 0.25204(10) 0.0395(7) Uani 1 1 d . . . . .
O75 O 0.46562(15) 0.43093(19) 0.25198(8) 0.0568(7) Uani 1 1 d . . . . .
O76 O 0.40089(14) 0.53891(15) 0.21789(7) 0.0444(6) Uani 1 1 d . . . . .
C77 C 0.4354(2) 0.5200(3) 0.17670(12) 0.0570(10) Uani 1 1 d . . . . .
H77A H 0.416511 0.559841 0.153171 0.086 Uiso 1 1 calc R U . . .
H77B H 0.423366 0.461065 0.167356 0.086 Uiso 1 1 calc R U . . .
H77C H 0.489572 0.526288 0.181789 0.086 Uiso 1 1 calc R U . . .
C80 C 0.21259(15) 0.63233(18) 0.41723(9) 0.0277(6) Uani 1 1 d . . . . .
C81 C 0.14655(15) 0.5994(2) 0.38921(9) 0.0303(6) Uani 1 1 d . . . . .
C82 C 0.10297(17) 0.6563(2) 0.36266(10) 0.0384(7) Uani 1 1 d . . . . .
H82 H 0.117044 0.714922 0.361388 0.046 Uiso 1 1 calc R U . . .
C83 C 0.03936(19) 0.6282(3) 0.33814(12) 0.0495(9) Uani 1 1 d . . . . .
H83 H 0.010733 0.667845 0.319899 0.059 Uiso 1 1 calc R U . . .
C84 C 0.01632(19) 0.5434(3) 0.33952(12) 0.0520(9) Uani 1 1 d . . . . .
C85 C 0.06005(18) 0.4869(2) 0.36599(13) 0.0469(8) Uani 1 1 d . . . . .
H85 H 0.045569 0.428447 0.367442 0.056 Uiso 1 1 calc R U . . .
C86 C 0.12459(17) 0.5141(2) 0.39040(11) 0.0371(7) Uani 1 1 d . . . . .
H86 H 0.153903 0.474128 0.408028 0.044 Uiso 1 1 calc R U . . .
C87 C -0.0550(2) 0.5146(4) 0.31216(17) 0.0763(14) Uani 1 1 d . . . . .
C88 C -0.0770(3) 0.4220(5) 0.3244(2) 0.111(2) Uani 1 1 d . . . . .
H88A H -0.125134 0.407544 0.308561 0.166 Uiso 1 1 calc R U . . .
H88B H -0.080945 0.417886 0.356775 0.166 Uiso 1 1 calc R U . . .
H88C H -0.038878 0.381948 0.315432 0.166 Uiso 1 1 calc R U . . .
C89 C -0.0422(4) 0.5195(7) 0.26357(19) 0.150(4) Uani 1 1 d . . . . .
H89A H -0.001804 0.480371 0.257097 0.225 Uiso 1 1 calc R U . . .
H89B H -0.028452 0.578282 0.256037 0.225 Uiso 1 1 calc R U . . .
H89C H -0.087887 0.503185 0.245648 0.225 Uiso 1 1 calc R U . . .
C90 C -0.1208(3) 0.5730(6) 0.3245(3) 0.118(3) Uani 1 1 d . . . . .
H90A H -0.115832 0.629655 0.310822 0.177 Uiso 1 1 calc R U . . .
H90B H -0.119637 0.579049 0.357129 0.177 Uiso 1 1 calc R U . . .
H90C H -0.168184 0.547095 0.313197 0.177 Uiso 1 1 calc R U . . .
N91 N 0.24516(12) 0.73381(15) 0.47881(7) 0.0264(5) Uani 1 1 d . . . . .
H91 H 0.293334 0.735299 0.475564 0.032 Uiso 1 1 calc R U . . .
C92 C 0.21051(15) 0.78505(18) 0.50859(9) 0.0270(6) Uani 1 1 d . . . . .
C93 C 0.13490(15) 0.75481(18) 0.50730(9) 0.0270(6) Uani 1 1 d . . . . .
C94 C 0.07515(15) 0.7750(2) 0.53337(10) 0.0326(6) Uani 1 1 d . . . . .
H94 H 0.080762 0.818207 0.555765 0.039 Uiso 1 1 calc R U . . .
C95 C 0.00893(16) 0.7318(2) 0.52613(10) 0.0327(6) Uani 1 1 d . . . . .
C96 C 0.00017(15) 0.66554(19) 0.49341(9) 0.0309(6) Uani 1 1 d . . . . .
C97 C 0.05790(15) 0.64615(19) 0.46739(10) 0.0302(6) Uani 1 1 d . . . . .
H97 H 0.051889 0.602812 0.445093 0.036 Uiso 1 1 calc R U . . .
C98 C 0.12577(15) 0.69089(18) 0.47403(9) 0.0276(6) Uani 1 1 d . . . . .
C99 C 0.19657(15) 0.68046(18) 0.45489(9) 0.0273(6) Uani 1 1 d . . . . .
C100 C -0.05452(17) 0.7602(2) 0.55225(12) 0.0429(8) Uani 1 1 d . . . . .
O101 O -0.05569(15) 0.7565(3) 0.59201(9) 0.0839(11) Uani 1 1 d . . . . .
O102 O -0.10786(12) 0.79567(16) 0.52448(9) 0.0501(6) Uani 1 1 d . . . . .
C103 C -0.1729(2) 0.8266(3) 0.54467(17) 0.0648(12) Uani 1 1 d . . . . .
H10A H -0.209803 0.846566 0.521169 0.097 Uiso 1 1 calc R U . . .
H10B H -0.158773 0.874088 0.565009 0.097 Uiso 1 1 calc R U . . .
H10C H -0.194335 0.780060 0.561555 0.097 Uiso 1 1 calc R U . . .
C104 C -0.06893(16) 0.6122(2) 0.49103(10) 0.0340(7) Uani 1 1 d . . . . .
O105 O -0.11358(13) 0.61334(18) 0.51858(9) 0.0545(7) Uani 1 1 d . . . . .
O106 O -0.07517(13) 0.56229(18) 0.45509(9) 0.0528(6) Uani 1 1 d . . . . .
C107 C -0.1383(2) 0.5044(3) 0.45175(14) 0.0532(9) Uani 1 1 d . . . . .
H10D H -0.131647 0.461797 0.428302 0.080 Uiso 1 1 calc R U . . .
H10E H -0.184115 0.536990 0.444159 0.080 Uiso 1 1 calc R U . . .
H10F H -0.141896 0.475192 0.480511 0.080 Uiso 1 1 calc R U . . .
C110 C 0.24291(14) 0.85585(18) 0.53131(9) 0.0258(6) Uani 1 1 d . . . . .
C111 C 0.19038(14) 0.91511(18) 0.55204(9) 0.0268(6) Uani 1 1 d . . . . .
C112 C 0.18477(15) 0.91774(18) 0.59800(9) 0.0283(6) Uani 1 1 d . . . . .
H112 H 0.216164 0.882378 0.617182 0.034 Uiso 1 1 calc R U . . .
C113 C 0.13329(15) 0.9720(2) 0.61632(10) 0.0311(6) Uani 1 1 d . . . . .
H113 H 0.129481 0.971833 0.647822 0.037 Uiso 1 1 calc R U . . .
C114 C 0.08761(15) 1.0261(2) 0.58960(10) 0.0326(6) Uani 1 1 d . . . . .
C115 C 0.09475(16) 1.0237(2) 0.54349(10) 0.0349(7) Uani 1 1 d . . . . .
H115 H 0.064660 1.060462 0.524317 0.042 Uiso 1 1 calc R U . . .
C116 C 0.14460(16) 0.96918(19) 0.52513(10) 0.0313(6) Uani 1 1 d . . . . .
H116 H 0.147680 0.968548 0.493566 0.038 Uiso 1 1 calc R U . . .
C117 C 0.03252(17) 1.0878(2) 0.60913(11) 0.0428(8) Uani 1 1 d D . . . .
C118 C 0.0657(2) 1.1805(3) 0.60524(16) 0.0537(7) Uani 0.857(5) 1 d D . P A 1
H11A H 0.114127 1.183537 0.622568 0.081 Uiso 0.857(5) 1 calc R U P A 1
H11B H 0.031570 1.222274 0.617030 0.081 Uiso 0.857(5) 1 calc R U P A 1
H11C H 0.072099 1.193342 0.573703 0.081 Uiso 0.857(5) 1 calc R U P A 1
C119 C 0.0210(2) 1.0701(3) 0.65735(15) 0.0537(7) Uani 0.857(5) 1 d D . P A 1
H11D H -0.000424 1.012779 0.660099 0.081 Uiso 0.857(5) 1 calc R U P A 1
H11E H -0.013010 1.112933 0.668331 0.081 Uiso 0.857(5) 1 calc R U P A 1
H11F H 0.069027 1.073043 0.675155 0.081 Uiso 0.857(5) 1 calc R U P A 1
C120 C -0.0418(2) 1.0861(4) 0.58114(16) 0.0537(7) Uani 0.857(5) 1 d D . P A 1
H12A H -0.033967 1.100969 0.550022 0.081 Uiso 0.857(5) 1 calc R U P A 1
H12B H -0.075841 1.127715 0.593212 0.081 Uiso 0.857(5) 1 calc R U P A 1
H12C H -0.063487 1.028577 0.582175 0.081 Uiso 0.857(5) 1 calc R U P A 1
C121 C -0.0235(15) 1.134(2) 0.5779(8) 0.0537(7) Uani 0.143(5) 1 d D . P A 2
H12D H 0.001647 1.180096 0.562420 0.081 Uiso 0.143(5) 1 calc R U P A 2
H12E H -0.062168 1.159405 0.595251 0.081 Uiso 0.143(5) 1 calc R U P A 2
H12F H -0.046360 1.094022 0.555861 0.081 Uiso 0.143(5) 1 calc R U P A 2
C122 C 0.0625(14) 1.1285(18) 0.6532(7) 0.0537(7) Uani 0.143(5) 1 d D . P A 2
H12G H 0.075848 1.083411 0.675150 0.081 Uiso 0.143(5) 1 calc R U P A 2
H12H H 0.024246 1.165588 0.664491 0.081 Uiso 0.143(5) 1 calc R U P A 2
H12I H 0.106840 1.162686 0.648165 0.081 Uiso 0.143(5) 1 calc R U P A 2
C123 C -0.0251(12) 1.0252(14) 0.6290(9) 0.0537(7) Uani 0.143(5) 1 d D . P A 2
H12J H -0.053767 0.995610 0.604446 0.081 Uiso 0.143(5) 1 calc R U P A 2
H12K H -0.058989 1.058028 0.646548 0.081 Uiso 0.143(5) 1 calc R U P A 2
H12L H 0.001730 0.982888 0.648382 0.081 Uiso 0.143(5) 1 calc R U P A 2
Cl31 Cl 0.85775(19) 0.28388(18) 0.23187(8) 0.1775(13) Uani 1 1 d D . . . .
Cl32 Cl 0.92107(17) 0.20055(15) 0.31366(8) 0.1548(9) Uani 1 1 d D . . . .
C300 C 0.8697(8) 0.1940(5) 0.2623(3) 0.195(6) Uani 1 1 d D . . . .
H30A H 0.894087 0.151127 0.243818 0.234 Uiso 1 1 calc R U . . .
H30B H 0.819808 0.171274 0.267610 0.234 Uiso 1 1 calc R U . . .

loop_
_atom_site_aniso_label
_atom_site_aniso_U_11
_atom_site_aniso_U_22
_atom_site_aniso_U_33
_atom_site_aniso_U_23
_atom_site_aniso_U_13
_atom_site_aniso_U_12
Cl21 0.277(4) 0.231(3) 0.1005(16) -0.0163(18) 0.023(2) -0.094(3)
Cl22 0.247(4) 0.359(6) 0.128(2) 0.071(3) 0.053(2) -0.037(4)
C200 0.199(11) 0.288(16) 0.096(6) 0.010(8) -0.007(7) 0.060(11)
C02F 0.0376(17) 0.061(2) 0.0407(18) -0.0122(16) 0.0005(14) -0.0165(16)
N11 0.0205(11) 0.0315(12) 0.0227(11) -0.0019(9) 0.0027(8) -0.0002(9)
C12 0.0239(13) 0.0319(14) 0.0205(12) -0.0012(10) 0.0029(10) -0.0022(11)
C13 0.0253(13) 0.0319(14) 0.0199(12) 0.0005(10) 0.0025(10) -0.0004(11)
C14 0.0278(14) 0.0329(15) 0.0245(14) 0.0002(11) 0.0023(11) -0.0029(11)
C15 0.0340(15) 0.0338(15) 0.0195(13) 0.0016(11) 0.0027(11) -0.0036(12)
C16 0.0331(15) 0.0320(14) 0.0201(13) 0.0019(11) 0.0055(11) 0.0000(12)
C17 0.0279(14) 0.0309(14) 0.0217(13) 0.0016(11) 0.0051(10) 0.0012(11)
C18 0.0258(13) 0.0322(14) 0.0189(12) 0.0009(10) 0.0030(10) 0.0001(11)
C19 0.0240(13) 0.0324(14) 0.0196(12) -0.0011(10) 0.0017(10) -0.0002(11)
C20 0.0406(17) 0.0305(15) 0.0280(15) 0.0013(12) -0.0007(12) -0.0034(13)
O21 0.0774(18) 0.0505(14) 0.0348(13) -0.0118(10) 0.0080(12) -0.0264(13)
O22 0.0371(12) 0.0441(12) 0.0434(12) 0.0030(10) -0.0013(10) -0.0104(10)
C23 0.102(4) 0.065(3) 0.050(2) -0.027(2) 0.001(2) -0.033(2)
C24 0.0390(17) 0.0309(15) 0.0324(15) 0.0001(12) 0.0066(12) -0.0003(13)
O25 0.0524(15) 0.0309(12) 0.105(2) -0.0061(13) 0.0179(15) -0.0036(11)
O26 0.0417(13) 0.0311(12) 0.0785(18) -0.0025(11) -0.0067(12) 0.0079(10)
C27 0.059(2) 0.037(2) 0.109(4) -0.002(2) -0.003(2) 0.0171(18)
C31 0.0218(13) 0.0334(14) 0.0205(13) -0.0002(11) 0.0023(10) -0.0025(11)
C32 0.0212(13) 0.0323(14) 0.0251(13) -0.0026(11) 0.0019(10) 0.0008(11)
C33 0.0267(14) 0.0424(16) 0.0242(14) -0.0035(12) 0.0070(11) -0.0042(12)
C34 0.0249(14) 0.0461(17) 0.0352(16) -0.0037(13) 0.0084(12) -0.0058(12)
C35 0.0262(14) 0.0432(17) 0.0334(16) -0.0060(13) -0.0003(12) -0.0030(12)
C36 0.0347(16) 0.0466(17) 0.0222(14) -0.0013(12) 0.0004(11) -0.0049(13)
C37 0.0269(14) 0.0388(15) 0.0247(14) 0.0008(12) 0.0029(11) -0.0060(12)
C38 0.134(5) 0.158(6) 0.097(4) -0.094(4) 0.058(4) -0.098(5)
C39 0.076(3) 0.069(3) 0.075(3) -0.007(2) -0.013(2) -0.041(2)
C40 0.081(4) 0.091(4) 0.132(5) -0.009(3) -0.070(4) -0.013(3)
N41 0.0191(11) 0.0339(12) 0.0229(11) -0.0037(9) -0.0004(8) 0.0034(9)
C42 0.0222(13) 0.0298(13) 0.0215(13) 0.0013(10) 0.0053(10) 0.0017(10)
C43 0.0235(13) 0.0318(14) 0.0235(13) 0.0034(11) 0.0034(10) -0.0004(11)
C44 0.0281(14) 0.0325(15) 0.0350(15) 0.0012(12) 0.0029(12) 0.0026(12)
C45 0.0287(15) 0.0389(16) 0.0406(17) 0.0048(13) 0.0002(12) 0.0056(12)
C46 0.0244(14) 0.0449(17) 0.0428(17) -0.0001(14) -0.0061(12) 0.0018(13)
C47 0.0254(14) 0.0374(15) 0.0331(15) -0.0003(12) -0.0031(11) -0.0008(12)
C48 0.0232(13) 0.0333(14) 0.0240(13) 0.0031(11) 0.0042(10) -0.0009(11)
C49 0.0206(12) 0.0325(14) 0.0208(13) 0.0007(10) 0.0029(10) -0.0016(10)
C50 0.0222(13) 0.0315(14) 0.0251(13) -0.0010(11) 0.0050(10) -0.0010(11)
C51 0.0235(13) 0.0329(14) 0.0242(13) -0.0025(11) 0.0021(10) 0.0005(11)
C52 0.0289(15) 0.0314(15) 0.0352(15) -0.0041(12) 0.0078(12) -0.0025(11)
C53 0.0256(14) 0.0373(16) 0.0405(17) -0.0035(13) 0.0112(12) -0.0017(12)
C54 0.0294(14) 0.0330(15) 0.0293(14) -0.0012(11) 0.0039(11) 0.0044(12)
C55 0.0355(15) 0.0293(14) 0.0308(15) -0.0005(11) 0.0049(12) -0.0005(12)
C56 0.0284(14) 0.0361(15) 0.0260(14) -0.0006(11) 0.0068(11) -0.0043(12)
C57 0.0410(17) 0.0351(16) 0.0452(18) -0.0026(14) 0.0127(14) 0.0073(13)
C58 0.055(2) 0.0367(18) 0.057(2) -0.0095(15) 0.0132(17) 0.0086(15)
C59 0.093(3) 0.056(2) 0.054(2) -0.0015(19) 0.040(2) 0.020(2)
C60 0.038(2) 0.054(2) 0.095(3) -0.010(2) 0.0071(19) 0.0138(17)
N61 0.0225(11) 0.0341(12) 0.0225(11) -0.0028(9) 0.0017(9) 0.0001(9)
C62 0.0246(14) 0.0329(14) 0.0237(13) -0.0021(11) 0.0017(10) 0.0014(11)
C63 0.0284(14) 0.0389(15) 0.0228(13) -0.0030(11) 0.0033(11) 0.0009(12)
C64 0.0284(15) 0.0480(18) 0.0296(15) -0.0060(13) -0.0014(12) 0.0070(13)
C65 0.0377(16) 0.0492(18) 0.0252(15) -0.0058(13) -0.0010(12) 0.0069(14)
C66 0.0349(16) 0.0478(18) 0.0248(14) -0.0034(13) 0.0037(12) 0.0071(13)
C67 0.0283(15) 0.0464(17) 0.0248(14) -0.0042(12) 0.0057(11) 0.0032(12)
C68 0.0279(14) 0.0354(15) 0.0239(14) -0.0024(11) 0.0029(11) 0.0007(11)
C69 0.0253(13) 0.0340(14) 0.0214(13) -0.0020(11) 0.0045(10) -0.0018(11)
C70 0.0388(18) 0.061(2) 0.0282(16) -0.0083(14) -0.0018(13) 0.0118(15)
O71 0.0558(16) 0.101(2) 0.0496(15) -0.0314(15) -0.0228(13) 0.0360(16)
O72 0.0446(13) 0.0539(14) 0.0297(11) -0.0127(10) -0.0049(9) 0.0088(10)
C73 0.070(3) 0.077(3) 0.040(2) -0.0279(19) -0.0141(18) 0.016(2)
C74 0.0381(17) 0.0537(19) 0.0266(15) -0.0075(14) 0.0025(12) 0.0043(15)
O75 0.0563(15) 0.0810(18) 0.0337(12) -0.0012(12) 0.0072(11) 0.0310(14)
O76 0.0603(15) 0.0465(13) 0.0277(11) -0.0035(9) 0.0128(10) 0.0074(11)
C77 0.076(3) 0.068(2) 0.0298(17) -0.0009(16) 0.0224(17) 0.006(2)
C80 0.0244(14) 0.0342(14) 0.0244(13) -0.0016(11) 0.0024(11) 0.0012(11)
C81 0.0214(13) 0.0427(16) 0.0269(14) -0.0082(12) 0.0025(11) 0.0035(12)
C82 0.0338(16) 0.0480(18) 0.0328(16) -0.0047(13) -0.0014(12) 0.0073(14)
C83 0.0355(18) 0.072(2) 0.0395(18) -0.0040(17) -0.0079(14) 0.0097(17)
C84 0.0318(17) 0.077(3) 0.046(2) -0.0234(18) -0.0053(14) 0.0005(17)
C85 0.0326(17) 0.051(2) 0.057(2) -0.0199(17) 0.0029(15) -0.0045(14)
C86 0.0296(15) 0.0405(17) 0.0408(17) -0.0087(13) 0.0011(13) 0.0017(13)
C87 0.043(2) 0.107(4) 0.075(3) -0.027(3) -0.019(2) -0.009(2)
C88 0.063(3) 0.149(6) 0.117(5) -0.035(4) -0.018(3) -0.046(4)
C89 0.093(4) 0.294(12) 0.058(3) -0.038(5) -0.026(3) -0.073(6)
C90 0.037(3) 0.186(7) 0.127(5) -0.015(5) -0.019(3) 0.001(3)
N91 0.0183(10) 0.0348(12) 0.0264(11) -0.0055(9) 0.0027(9) -0.0011(9)
C92 0.0226(13) 0.0358(15) 0.0227(13) -0.0029(11) 0.0022(10) 0.0007(11)
C93 0.0225(13) 0.0346(14) 0.0237(13) -0.0026(11) 0.0004(10) 0.0002(11)
C94 0.0253(14) 0.0426(16) 0.0303(15) -0.0080(12) 0.0051(11) 0.0003(12)
C95 0.0239(14) 0.0440(16) 0.0305(15) -0.0015(12) 0.0041(11) 0.0009(12)
C96 0.0232(13) 0.0409(16) 0.0286(14) -0.0011(12) 0.0011(11) 0.0001(12)
C97 0.0224(14) 0.0370(15) 0.0307(15) -0.0024(12) 0.0001(11) 0.0006(11)
C98 0.0243(13) 0.0340(14) 0.0246(13) -0.0010(11) 0.0016(10) 0.0016(11)
C99 0.0211(13) 0.0333(14) 0.0274(14) -0.0007(11) 0.0004(10) 0.0010(11)
C100 0.0280(16) 0.058(2) 0.044(2) -0.0129(16) 0.0104(13) -0.0075(14)
O101 0.0436(15) 0.169(4) 0.0412(16) -0.0221(19) 0.0144(12) 0.0074(18)
O102 0.0322(12) 0.0538(14) 0.0665(16) 0.0044(12) 0.0180(11) 0.0106(10)
C103 0.0344(19) 0.065(3) 0.098(3) -0.008(2) 0.027(2) 0.0065(17)
C104 0.0253(14) 0.0400(16) 0.0363(16) 0.0015(13) 0.0000(12) 0.0008(12)
O105 0.0402(13) 0.0635(16) 0.0624(16) -0.0095(13) 0.0200(12) -0.0152(11)
O106 0.0369(12) 0.0687(16) 0.0536(15) -0.0201(12) 0.0084(11) -0.0206(11)
C107 0.0378(18) 0.056(2) 0.065(2) -0.0063(18) -0.0002(16) -0.0182(16)
C110 0.0228(13) 0.0331(14) 0.0216(13) -0.0017(11) 0.0016(10) 0.0015(11)
C111 0.0211(13) 0.0335(14) 0.0256(14) -0.0040(11) 0.0007(10) -0.0026(11)
C112 0.0230(13) 0.0352(15) 0.0263(14) 0.0003(11) -0.0001(10) 0.0018(11)
C113 0.0254(14) 0.0428(16) 0.0252(14) -0.0046(12) 0.0021(11) 0.0008(12)
C114 0.0241(14) 0.0409(16) 0.0322(15) -0.0059(12) -0.0007(11) 0.0032(12)
C115 0.0301(15) 0.0446(17) 0.0291(15) 0.0003(13) -0.0037(12) 0.0082(13)
C116 0.0290(14) 0.0406(16) 0.0241(14) -0.0029(12) 0.0001(11) 0.0022(12)
C117 0.0333(16) 0.056(2) 0.0390(17) -0.0129(15) -0.0008(13) 0.0151(15)
C118 0.0424(14) 0.0674(18) 0.0514(14) -0.0096(13) 0.0033(11) 0.0184(12)
C119 0.0424(14) 0.0674(18) 0.0514(14) -0.0096(13) 0.0033(11) 0.0184(12)
C120 0.0424(14) 0.0674(18) 0.0514(14) -0.0096(13) 0.0033(11) 0.0184(12)
C121 0.0424(14) 0.0674(18) 0.0514(14) -0.0096(13) 0.0033(11) 0.0184(12)
C122 0.0424(14) 0.0674(18) 0.0514(14) -0.0096(13) 0.0033(11) 0.0184(12)
C123 0.0424(14) 0.0674(18) 0.0514(14) -0.0096(13) 0.0033(11) 0.0184(12)
Cl31 0.254(3) 0.154(2) 0.1169(16) -0.0427(15) -0.0375(18) 0.097(2)
Cl32 0.233(3) 0.1154(15) 0.1215(16) 0.0339(12) 0.0501(17) 0.0158(16)
C300 0.362(18) 0.117(7) 0.107(6) -0.025(5) 0.037(8) -0.095(9)

loop_
_atom_type_symbol
_atom_type_description
_atom_type_scat_dispersion_real
_atom_type_scat_dispersion_imag
_atom_type_scat_source
C C 0.0181 0.0091 'International Tables Vol C Tables 4.2.6.8 and 6.1.1.4'
H H 0.0000 0.0000 'International Tables Vol C Tables 4.2.6.8 and 6.1.1.4'
Cl Cl 0.3639 0.7018 'International Tables Vol C Tables 4.2.6.8 and 6.1.1.4'
N N 0.0311 0.0180 'International Tables Vol C Tables 4.2.6.8 and 6.1.1.4'
O O 0.0492 0.0322 'International Tables Vol C Tables 4.2.6.8 and 6.1.1.4'

loop_
_exptl_crystal_face_index_h
_exptl_crystal_face_index_k
_exptl_crystal_face_index_l
_exptl_crystal_face_perp_dist
10 -5 3 0.2260
0 -2 19 0.1644
0 2 -19 0.1055
0 -2 19 0.1680
-10 5 -1 0.2375
1 1 -19 0.1234
7 -7 -7 0.1525
-6 -8 -5 0.1711
-12 0 2 0.2705
1 9 8 0.0939

loop_
_geom_angle_atom_site_label_1
_geom_angle_atom_site_label_2
_geom_angle_atom_site_label_3
_geom_angle
_geom_angle_site_symmetry_1
_geom_angle_site_symmetry_3
_geom_angle_publ_flag
Cl21 C200 H20A 106.3 . . ?
Cl21 C200 H20B 106.3 . . ?
Cl22 C200 Cl21 124.3(8) . . ?
Cl22 C200 H20A 106.3 . . ?
Cl22 C200 H20B 106.3 . . ?
H20A C200 H20B 106.4 . . ?
C38 C02F C35 110.8(3) . . ?
C38 C02F C39 107.0(4) . . ?
C39 C02F C35 110.9(3) . . ?
C40 C02F C35 108.5(3) . . ?
C40 C02F C38 110.6(5) . . ?
C40 C02F C39 109.0(4) . . ?
C12 N11 C19 107.7(2) . . ?
N11 C12 C13 110.4(2) . . ?
N11 C12 C31 125.0(2) . . ?
C31 C12 C13 124.5(2) . . ?
C14 C13 C12 134.4(3) . . ?
C14 C13 C18 119.9(3) . . ?
C18 C13 C12 105.6(2) . . ?
C13 C14 H14 120.1 . . ?
C15 C14 C13 119.7(3) . . ?
C15 C14 H14 120.1 . . ?
C14 C15 C16 120.5(3) . . ?
C14 C15 C20 115.5(3) . . ?
C16 C15 C20 123.9(3) . . ?
C15 C16 C24 118.6(3) . . ?
C17 C16 C15 120.4(3) . . ?
C17 C16 C24 120.4(3) . . ?
C16 C17 H17 120.4 . . ?
C16 C17 C18 119.2(3) . . ?
C18 C17 H17 120.4 . . ?
C13 C18 C19 105.7(2) . . ?
C17 C18 C13 120.1(3) . . ?
C17 C18 C19 133.9(3) . . ?
N11 C19 C18 110.3(2) . . ?
N11 C19 C110 124.2(2) . . ?
C110 C19 C18 125.3(2) . . ?
O21 C20 C15 110.5(3) . . ?
O22 C20 C15 124.8(3) . . ?
O22 C20 O21 124.4(3) . . ?
C20 O21 C23 116.3(3) . . ?
O21 C23 H23A 109.5 . . ?
O21 C23 H23B 109.5 . . ?
O21 C23 H23C 109.5 . . ?
H23A C23 H23B 109.5 . . ?
H23A C23 H23C 109.5 . . ?
H23B C23 H23C 109.5 . . ?
O25 C24 C16 123.4(3) . . ?
O25 C24 O26 122.9(3) . . ?
O26 C24 C16 113.6(3) . . ?
C24 O26 C27 114.4(3) . . ?
O26 C27 H27A 109.5 . . ?
O26 C27 H27B 109.5 . . ?
O26 C27 H27C 109.5 . . ?
H27A C27 H27B 109.5 . . ?
H27A C27 H27C 109.5 . . ?
H27B C27 H27C 109.5 . . ?
C12 C31 C32 115.9(2) . . ?
C49 C31 C12 125.4(2) . . ?
C49 C31 C32 118.6(2) . . ?
C33 C32 C31 120.4(2) . . ?
C33 C32 C37 118.2(2) . . ?
C37 C32 C31 121.1(2) . . ?
C32 C33 H33 119.6 . . ?
C32 C33 C34 120.7(3) . . ?
C34 C33 H33 119.6 . . ?
C33 C34 H34 119.1 . . ?
C33 C34 C35 121.8(3) . . ?
C35 C34 H34 119.1 . . ?
C34 C35 C02F 122.6(3) . . ?
C34 C35 C36 116.6(3) . . ?
C36 C35 C02F 120.8(3) . . ?
C35 C36 H36 119.2 . . ?
C37 C36 C35 121.7(3) . . ?
C37 C36 H36 119.2 . . ?
C32 C37 H37 119.6 . . ?
C36 C37 C32 120.8(3) . . ?
C36 C37 H37 119.6 . . ?
C02F C38 H38A 109.5 . . ?
C02F C38 H38B 109.5 . . ?
C02F C38 H38C 109.5 . . ?
H38A C38 H38B 109.5 . . ?
H38A C38 H38C 109.5 . . ?
H38B C38 H38C 109.5 . . ?
C02F C39 H39A 109.5 . . ?
C02F C39 H39B 109.5 . . ?
C02F C39 H39C 109.5 . . ?
H39A C39 H39B 109.5 . . ?
H39A C39 H39C 109.5 . . ?
H39B C39 H39C 109.5 . . ?
C02F C40 H40A 109.5 . . ?
C02F C40 H40B 109.5 . . ?
C02F C40 H40C 109.5 . . ?
H40A C40 H40B 109.5 . . ?
H40A C40 H40C 109.5 . . ?
H40B C40 H40C 109.5 . . ?
C42 N41 H41 123.6 . . ?
C42 N41 C49 112.8(2) . . ?
C49 N41 H41 123.6 . . ?
N41 C42 C43 105.9(2) . . ?
N41 C42 C50 125.2(2) . . ?
C50 C42 C43 128.6(2) . . ?
C44 C43 C42 132.2(3) . . ?
C48 C43 C42 107.6(2) . . ?
C48 C43 C44 120.1(3) . . ?
C43 C44 H44 120.8 . . ?
C45 C44 C43 118.5(3) . . ?
C45 C44 H44 120.8 . . ?
C44 C45 H45 119.4 . . ?
C44 C45 C46 121.2(3) . . ?
C46 C45 H45 119.4 . . ?
C45 C46 H46 119.3 . . ?
C47 C46 C45 121.4(3) . . ?
C47 C46 H46 119.3 . . ?
C46 C47 H47 120.8 . . ?
C46 C47 C48 118.5(3) . . ?
C48 C47 H47 120.8 . . ?
C43 C48 C49 107.3(2) . . ?
C47 C48 C43 120.3(3) . . ?
C47 C48 C49 132.2(3) . . ?
C31 C49 C48 128.6(2) . . ?
N41 C49 C31 125.4(2) . . ?
N41 C49 C48 106.0(2) . . ?
C42 C50 C51 117.4(2) . . ?
C42 C50 C69 125.3(2) . . ?
C69 C50 C51 117.3(2) . . ?
C52 C51 C50 121.4(3) . . ?
C56 C51 C50 120.0(2) . . ?
C56 C51 C52 118.5(3) . . ?
C51 C52 H52 120.1 . . ?
C53 C52 C51 119.7(3) . . ?
C53 C52 H52 120.1 . . ?
C52 C53 H53 118.8 . . ?
C52 C53 C54 122.4(3) . . ?
C54 C53 H53 118.8 . . ?
C53 C54 C57 120.2(3) . . ?
C55 C54 C53 116.7(3) . . ?
C55 C54 C57 123.1(3) . . ?
C54 C55 H55 119.2 . . ?
C54 C55 C56 121.6(3) . . ?
C56 C55 H55 119.2 . . ?
C51 C56 C55 121.0(3) . . ?
C51 C56 H56 119.5 . . ?
C55 C56 H56 119.5 . . ?
C58 C57 C54 112.1(3) . . ?
C58 C57 C59 109.1(3) . . ?
C58 C57 C60 108.3(3) . . ?
C59 C57 C54 108.9(3) . . ?
C59 C57 C60 109.8(3) . . ?
C60 C57 C54 108.6(3) . . ?
C57 C58 H58A 109.5 . . ?
C57 C58 H58B 109.5 . . ?
C57 C58 H58C 109.5 . . ?
H58A C58 H58B 109.5 . . ?
H58A C58 H58C 109.5 . . ?
H58B C58 H58C 109.5 . . ?
C57 C59 H59A 109.5 . . ?
C57 C59 H59B 109.5 . . ?
C57 C59 H59C 109.5 . . ?
H59A C59 H59B 109.5 . . ?
H59A C59 H59C 109.5 . . ?
H59B C59 H59C 109.5 . . ?
C57 C60 H60A 109.5 . . ?
C57 C60 H60B 109.5 . . ?
C57 C60 H60C 109.5 . . ?
H60A C60 H60B 109.5 . . ?
H60A C60 H60C 109.5 . . ?
H60B C60 H60C 109.5 . . ?
C69 N61 C62 107.5(2) . . ?
N61 C62 C63 110.6(2) . . ?
N61 C62 C80 123.4(2) . . ?
C80 C62 C63 125.9(2) . . ?
C64 C63 C62 134.8(3) . . ?
C68 C63 C62 105.3(2) . . ?
C68 C63 C64 119.9(3) . . ?
C63 C64 H64 120.4 . . ?
C65 C64 C63 119.2(3) . . ?
C65 C64 H64 120.4 . . ?
C64 C65 C66 120.5(3) . . ?
C64 C65 C70 118.6(3) . . ?
C66 C65 C70 120.8(3) . . ?
C65 C66 C74 122.0(3) . . ?
C67 C66 C65 120.7(3) . . ?
C67 C66 C74 117.2(3) . . ?
C66 C67 H67 120.6 . . ?
C66 C67 C68 118.7(3) . . ?
C68 C67 H67 120.6 . . ?
C63 C68 C67 120.8(3) . . ?
C63 C68 C69 106.3(2) . . ?
C67 C68 C69 132.6(3) . . ?
C50 C69 C68 124.5(2) . . ?
N61 C69 C50 125.4(2) . . ?
N61 C69 C68 110.0(2) . . ?
O71 C70 C65 125.4(3) . . ?
O71 C70 O72 123.3(3) . . ?
O72 C70 C65 111.3(3) . . ?
C70 O72 C73 116.5(3) . . ?
O72 C73 H73A 109.5 . . ?
O72 C73 H73B 109.5 . . ?
O72 C73 H73C 109.5 . . ?
H73A C73 H73B 109.5 . . ?
H73A C73 H73C 109.5 . . ?
H73B C73 H73C 109.5 . . ?
O75 C74 C66 124.8(3) . . ?
O75 C74 O76 124.7(3) . . ?
O76 C74 C66 110.4(3) . . ?
C74 O76 C77 115.6(3) . . ?
O76 C77 H77A 109.5 . . ?
O76 C77 H77B 109.5 . . ?
O76 C77 H77C 109.5 . . ?
H77A C77 H77B 109.5 . . ?
H77A C77 H77C 109.5 . . ?
H77B C77 H77C 109.5 . . ?
C62 C80 C81 119.3(2) . . ?
C99 C80 C62 125.1(3) . . ?
C99 C80 C81 115.6(2) . . ?
C82 C81 C80 119.3(3) . . ?
C86 C81 C80 122.1(3) . . ?
C86 C81 C82 118.5(3) . . ?
C81 C82 H82 119.8 . . ?
C83 C82 C81 120.5(3) . . ?
C83 C82 H82 119.8 . . ?
C82 C83 H83 119.2 . . ?
C82 C83 C84 121.6(3) . . ?
C84 C83 H83 119.2 . . ?
C83 C84 C85 117.7(3) . . ?
C83 C84 C87 120.2(4) . . ?
C85 C84 C87 122.1(4) . . ?
C84 C85 H85 119.4 . . ?
C84 C85 C86 121.3(3) . . ?
C86 C85 H85 119.4 . . ?
C81 C86 C85 120.5(3) . . ?
C81 C86 H86 119.8 . . ?
C85 C86 H86 119.8 . . ?
C84 C87 C88 111.5(4) . . ?
C84 C87 C90 108.7(4) . . ?
C88 C87 C90 106.1(5) . . ?
C89 C87 C84 108.6(4) . . ?
C89 C87 C88 109.8(6) . . ?
C89 C87 C90 112.2(6) . . ?
C87 C88 H88A 109.5 . . ?
C87 C88 H88B 109.5 . . ?
C87 C88 H88C 109.5 . . ?
H88A C88 H88B 109.5 . . ?
H88A C88 H88C 109.5 . . ?
H88B C88 H88C 109.5 . . ?
C87 C89 H89A 109.5 . . ?
C87 C89 H89B 109.5 . . ?
C87 C89 H89C 109.5 . . ?
H89A C89 H89B 109.5 . . ?
H89A C89 H89C 109.5 . . ?
H89B C89 H89C 109.5 . . ?
C87 C90 H90A 109.5 . . ?
C87 C90 H90B 109.5 . . ?
C87 C90 H90C 109.5 . . ?
H90A C90 H90B 109.5 . . ?
H90A C90 H90C 109.5 . . ?
H90B C90 H90C 109.5 . . ?
C92 N91 H91 123.6 . . ?
C99 N91 H91 123.6 . . ?
C99 N91 C92 112.8(2) . . ?
N91 C92 C93 105.4(2) . . ?
N91 C92 C110 125.3(2) . . ?
C110 C92 C93 129.0(2) . . ?
C94 C93 C92 132.2(3) . . ?
C98 C93 C92 108.0(2) . . ?
C98 C93 C94 119.7(3) . . ?
C93 C94 H94 120.3 . . ?
C95 C94 C93 119.5(3) . . ?
C95 C94 H94 120.3 . . ?
C94 C95 C96 120.9(3) . . ?
C94 C95 C100 117.3(3) . . ?
C96 C95 C100 121.6(3) . . ?
C95 C96 C104 119.0(3) . . ?
C97 C96 C95 119.9(3) . . ?
C97 C96 C104 120.8(3) . . ?
C96 C97 H97 120.2 . . ?
C96 C97 C98 119.7(3) . . ?
C98 C97 H97 120.2 . . ?
C93 C98 C99 107.5(2) . . ?
C97 C98 C93 120.2(3) . . ?
C97 C98 C99 132.1(3) . . ?
C80 C99 C98 128.4(3) . . ?
N91 C99 C80 125.7(2) . . ?
N91 C99 C98 105.8(2) . . ?
O101 C100 C95 125.3(3) . . ?
O101 C100 O102 124.8(3) . . ?
O102 C100 C95 109.7(3) . . ?
C100 O102 C103 116.4(3) . . ?
O102 C103 H10A 109.5 . . ?
O102 C103 H10B 109.5 . . ?
O102 C103 H10C 109.5 . . ?
H10A C103 H10B 109.5 . . ?
H10A C103 H10C 109.5 . . ?
H10B C103 H10C 109.5 . . ?
O105 C104 C96 124.1(3) . . ?
O105 C104 O106 123.3(3) . . ?
O106 C104 C96 112.6(3) . . ?
C104 O106 C107 116.1(3) . . ?
O106 C107 H10D 109.5 . . ?
O106 C107 H10E 109.5 . . ?
O106 C107 H10F 109.5 . . ?
H10D C107 H10E 109.5 . . ?
H10D C107 H10F 109.5 . . ?
H10E C107 H10F 109.5 . . ?
C19 C110 C111 118.2(2) . . ?
C92 C110 C19 125.8(2) . . ?
C92 C110 C111 115.9(2) . . ?
C112 C111 C110 121.8(2) . . ?
C112 C111 C116 118.1(3) . . ?
C116 C111 C110 120.1(2) . . ?
C111 C112 H112 119.7 . . ?
C111 C112 C113 120.5(3) . . ?
C113 C112 H112 119.7 . . ?
C112 C113 H113 119.2 . . ?
C114 C113 C112 121.6(3) . . ?
C114 C113 H113 119.2 . . ?
C113 C114 C115 117.2(3) . . ?
C113 C114 C117 122.4(3) . . ?
C115 C114 C117 120.4(3) . . ?
C114 C115 H115 119.3 . . ?
C116 C115 C114 121.4(3) . . ?
C116 C115 H115 119.3 . . ?
C111 C116 H116 119.4 . . ?
C115 C116 C111 121.1(3) . . ?
C115 C116 H116 119.4 . . ?
C114 C117 C118 106.8(3) . . ?
C114 C117 C123 102.6(10) . . ?
C119 C117 C114 113.2(3) . . ?
C119 C117 C118 108.8(3) . . ?
C119 C117 C120 110.2(3) . . ?
C120 C117 C114 110.3(3) . . ?
C120 C117 C118 107.3(3) . . ?
C121 C117 C114 119.3(11) . . ?
C121 C117 C122 120.7(16) . . ?
C121 C117 C123 96.0(17) . . ?
C122 C117 C114 113.3(9) . . ?
C122 C117 C123 97.6(16) . . ?
C117 C118 H11A 109.5 . . ?
C117 C118 H11B 109.5 . . ?
C117 C118 H11C 109.5 . . ?
H11A C118 H11B 109.5 . . ?
H11A C118 H11C 109.5 . . ?
H11B C118 H11C 109.5 . . ?
C117 C119 H11D 109.5 . . ?
C117 C119 H11E 109.5 . . ?
C117 C119 H11F 109.5 . . ?
H11D C119 H11E 109.5 . . ?
H11D C119 H11F 109.5 . . ?
H11E C119 H11F 109.5 . . ?
C117 C120 H12A 109.5 . . ?
C117 C120 H12B 109.5 . . ?
C117 C120 H12C 109.5 . . ?
H12A C120 H12B 109.5 . . ?
H12A C120 H12C 109.5 . . ?
H12B C120 H12C 109.5 . . ?
C117 C121 H12D 109.5 . . ?
C117 C121 H12E 109.5 . . ?
C117 C121 H12F 109.5 . . ?
H12D C121 H12E 109.5 . . ?
H12D C121 H12F 109.5 . . ?
H12E C121 H12F 109.5 . . ?
C117 C122 H12G 109.5 . . ?
C117 C122 H12H 109.5 . . ?
C117 C122 H12I 109.5 . . ?
H12G C122 H12H 109.5 . . ?
H12G C122 H12I 109.5 . . ?
H12H C122 H12I 109.5 . . ?
C117 C123 H12J 109.5 . . ?
C117 C123 H12K 109.5 . . ?
C117 C123 H12L 109.5 . . ?
H12J C123 H12K 109.5 . . ?
H12J C123 H12L 109.5 . . ?
H12K C123 H12L 109.5 . . ?
Cl31 C300 Cl32 117.9(5) . . ?
Cl31 C300 H30A 107.8 . . ?
Cl31 C300 H30B 107.8 . . ?
Cl32 C300 H30A 107.8 . . ?
Cl32 C300 H30B 107.8 . . ?
H30A C300 H30B 107.2 . . ?

loop_
_geom_bond_atom_site_label_1
_geom_bond_atom_site_label_2
_geom_bond_distance
_geom_bond_site_symmetry_2
_geom_bond_publ_flag
Cl21 C200 1.678(10) . ?
Cl22 C200 1.595(10) . ?
C200 H20A 0.9900 . ?
C200 H20B 0.9900 . ?
C02F C35 1.533(4) . ?
C02F C38 1.518(6) . ?
C02F C39 1.523(6) . ?
C02F C40 1.508(7) . ?
N11 C12 1.356(3) . ?
N11 C19 1.368(4) . ?
C12 C13 1.470(4) . ?
C12 C31 1.423(4) . ?
C13 C14 1.401(4) . ?
C13 C18 1.408(4) . ?
C14 H14 0.9500 . ?
C14 C15 1.378(4) . ?
C15 C16 1.408(4) . ?
C15 C20 1.503(4) . ?
C16 C17 1.387(4) . ?
C16 C24 1.488(4) . ?
C17 H17 0.9500 . ?
C17 C18 1.406(4) . ?
C18 C19 1.463(4) . ?
C19 C110 1.407(4) . ?
C20 O21 1.338(4) . ?
C20 O22 1.192(4) . ?
O21 C23 1.445(4) . ?
C23 H23A 0.9800 . ?
C23 H23B 0.9800 . ?
C23 H23C 0.9800 . ?
C24 O25 1.193(4) . ?
C24 O26 1.319(4) . ?
O26 C27 1.453(4) . ?
C27 H27A 0.9800 . ?
C27 H27B 0.9800 . ?
C27 H27C 0.9800 . ?
C31 C32 1.495(4) . ?
C31 C49 1.395(4) . ?
C32 C33 1.385(4) . ?
C32 C37 1.389(4) . ?
C33 H33 0.9500 . ?
C33 C34 1.387(4) . ?
C34 H34 0.9500 . ?
C34 C35 1.390(4) . ?
C35 C36 1.404(4) . ?
C36 H36 0.9500 . ?
C36 C37 1.377(4) . ?
C37 H37 0.9500 . ?
C38 H38A 0.9800 . ?
C38 H38B 0.9800 . ?
C38 H38C 0.9800 . ?
C39 H39A 0.9800 . ?
C39 H39B 0.9800 . ?
C39 H39C 0.9800 . ?
C40 H40A 0.9800 . ?
C40 H40B 0.9800 . ?
C40 H40C 0.9800 . ?
N41 H41 0.8800 . ?
N41 C42 1.366(3) . ?
N41 C49 1.368(3) . ?
C42 C43 1.452(4) . ?
C42 C50 1.397(4) . ?
C43 C44 1.407(4) . ?
C43 C48 1.407(4) . ?
C44 H44 0.9500 . ?
C44 C45 1.374(4) . ?
C45 H45 0.9500 . ?
C45 C46 1.395(5) . ?
C46 H46 0.9500 . ?
C46 C47 1.374(4) . ?
C47 H47 0.9500 . ?
C47 C48 1.401(4) . ?
C48 C49 1.455(4) . ?
C50 C51 1.497(4) . ?
C50 C69 1.412(4) . ?
C51 C52 1.398(4) . ?
C51 C56 1.379(4) . ?
C52 H52 0.9500 . ?
C52 C53 1.386(4) . ?
C53 H53 0.9500 . ?
C53 C54 1.398(4) . ?
C54 C55 1.383(4) . ?
C54 C57 1.534(4) . ?
C55 H55 0.9500 . ?
C55 C56 1.394(4) . ?
C56 H56 0.9500 . ?
C57 C58 1.527(5) . ?
C57 C59 1.531(5) . ?
C57 C60 1.532(5) . ?
C58 H58A 0.9800 . ?
C58 H58B 0.9800 . ?
C58 H58C 0.9800 . ?
C59 H59A 0.9800 . ?
C59 H59B 0.9800 . ?
C59 H59C 0.9800 . ?
C60 H60A 0.9800 . ?
C60 H60B 0.9800 . ?
C60 H60C 0.9800 . ?
N61 C62 1.365(3) . ?
N61 C69 1.359(4) . ?
C62 C63 1.466(4) . ?
C62 C80 1.407(4) . ?
C63 C64 1.403(4) . ?
C63 C68 1.398(4) . ?
C64 H64 0.9500 . ?
C64 C65 1.379(4) . ?
C65 C66 1.414(4) . ?
C65 C70 1.490(4) . ?
C66 C67 1.375(4) . ?
C66 C74 1.496(4) . ?
C67 H67 0.9500 . ?
C67 C68 1.404(4) . ?
C68 C69 1.468(4) . ?
C70 O71 1.202(4) . ?
C70 O72 1.338(4) . ?
O72 C73 1.441(4) . ?
C73 H73A 0.9800 . ?
C73 H73B 0.9800 . ?
C73 H73C 0.9800 . ?
C74 O75 1.207(4) . ?
C74 O76 1.329(4) . ?
O76 C77 1.452(4) . ?
C77 H77A 0.9800 . ?
C77 H77B 0.9800 . ?
C77 H77C 0.9800 . ?
C80 C81 1.492(4) . ?
C80 C99 1.402(4) . ?
C81 C82 1.392(4) . ?
C81 C86 1.389(4) . ?
C82 H82 0.9500 . ?
C82 C83 1.383(5) . ?
C83 H83 0.9500 . ?
C83 C84 1.387(6) . ?
C84 C85 1.389(6) . ?
C84 C87 1.535(5) . ?
C85 H85 0.9500 . ?
C85 C86 1.390(5) . ?
C86 H86 0.9500 . ?
C87 C88 1.548(9) . ?
C87 C89 1.491(8) . ?
C87 C90 1.560(8) . ?
C88 H88A 0.9800 . ?
C88 H88B 0.9800 . ?
C88 H88C 0.9800 . ?
C89 H89A 0.9800 . ?
C89 H89B 0.9800 . ?
C89 H89C 0.9800 . ?
C90 H90A 0.9800 . ?
C90 H90B 0.9800 . ?
C90 H90C 0.9800 . ?
N91 H91 0.8800 . ?
N91 C92 1.381(4) . ?
N91 C99 1.368(4) . ?
C92 C93 1.438(4) . ?
C92 C110 1.400(4) . ?
C93 C94 1.412(4) . ?
C93 C98 1.409(4) . ?
C94 H94 0.9500 . ?
C94 C95 1.372(4) . ?
C95 C96 1.423(4) . ?
C95 C100 1.499(4) . ?
C96 C97 1.379(4) . ?
C96 C104 1.493(4) . ?
C97 H97 0.9500 . ?
C97 C98 1.407(4) . ?
C98 C99 1.445(4) . ?
C100 O101 1.193(4) . ?
C100 O102 1.339(4) . ?
O102 C103 1.440(4) . ?
C103 H10A 0.9800 . ?
C103 H10B 0.9800 . ?
C103 H10C 0.9800 . ?
C104 O105 1.195(4) . ?
C104 O106 1.325(4) . ?
O106 C107 1.449(4) . ?
C107 H10D 0.9800 . ?
C107 H10E 0.9800 . ?
C107 H10F 0.9800 . ?
C110 C111 1.491(4) . ?
C111 C112 1.387(4) . ?
C111 C116 1.391(4) . ?
C112 H112 0.9500 . ?
C112 C113 1.397(4) . ?
C113 H113 0.9500 . ?
C113 C114 1.387(4) . ?
C114 C115 1.396(4) . ?
C114 C117 1.530(4) . ?
C115 H115 0.9500 . ?
C115 C116 1.381(4) . ?
C116 H116 0.9500 . ?
C117 C118 1.571(6) . ?
C117 C119 1.499(5) . ?
C117 C120 1.522(5) . ?
C117 C121 1.506(14) . ?
C117 C122 1.523(14) . ?
C117 C123 1.573(15) . ?
C118 H11A 0.9800 . ?
C118 H11B 0.9800 . ?
C118 H11C 0.9800 . ?
C119 H11D 0.9800 . ?
C119 H11E 0.9800 . ?
C119 H11F 0.9800 . ?
C120 H12A 0.9800 . ?
C120 H12B 0.9800 . ?
C120 H12C 0.9800 . ?
C121 H12D 0.9800 . ?
C121 H12E 0.9800 . ?
C121 H12F 0.9800 . ?
C122 H12G 0.9800 . ?
C122 H12H 0.9800 . ?
C122 H12I 0.9800 . ?
C123 H12J 0.9800 . ?
C123 H12K 0.9800 . ?
C123 H12L 0.9800 . ?
Cl31 C300 1.677(8) . ?
Cl32 C300 1.734(9) . ?
C300 H30A 0.9900 . ?
C300 H30B 0.9900 . ?

loop_
_geom_torsion_atom_site_label_1
_geom_torsion_atom_site_label_2
_geom_torsion_atom_site_label_3
_geom_torsion_atom_site_label_4
_geom_torsion
_geom_torsion_site_symmetry_1
_geom_torsion_site_symmetry_2
_geom_torsion_site_symmetry_3
_geom_torsion_site_symmetry_4
_geom_torsion_publ_flag
C02F C35 C36 C37 175.0(3) . . . . ?
N11 C12 C13 C14 -174.4(3) . . . . ?
N11 C12 C13 C18 3.4(3) . . . . ?
N11 C12 C31 C32 -164.9(2) . . . . ?
N11 C12 C31 C49 14.4(4) . . . . ?
N11 C19 C110 C92 -14.5(4) . . . . ?
N11 C19 C110 C111 168.2(2) . . . . ?
C12 N11 C19 C18 4.9(3) . . . . ?
C12 N11 C19 C110 -170.7(2) . . . . ?
C12 C13 C14 C15 177.3(3) . . . . ?
C12 C13 C18 C17 -174.7(2) . . . . ?
C12 C13 C18 C19 -0.3(3) . . . . ?
C12 C31 C32 C33 -102.5(3) . . . . ?
C12 C31 C32 C37 71.0(3) . . . . ?
C12 C31 C49 N41 10.5(4) . . . . ?
C12 C31 C49 C48 -170.1(3) . . . . ?
C13 C12 C31 C32 10.0(4) . . . . ?
C13 C12 C31 C49 -170.6(3) . . . . ?
C13 C14 C15 C16 -3.8(4) . . . . ?
C13 C14 C15 C20 173.5(2) . . . . ?
C13 C18 C19 N11 -2.8(3) . . . . ?
C13 C18 C19 C110 172.8(3) . . . . ?
C14 C13 C18 C17 3.5(4) . . . . ?
C14 C13 C18 C19 177.8(2) . . . . ?
C14 C15 C16 C17 4.5(4) . . . . ?
C14 C15 C16 C24 -167.0(3) . . . . ?
C14 C15 C20 O21 -118.4(3) . . . . ?
C14 C15 C20 O22 55.7(4) . . . . ?
C15 C16 C17 C18 -1.1(4) . . . . ?
C15 C16 C24 O25 5.5(5) . . . . ?
C15 C16 C24 O26 -179.4(3) . . . . ?
C15 C20 O21 C23 -176.7(3) . . . . ?
C16 C15 C20 O21 58.8(4) . . . . ?
C16 C15 C20 O22 -127.1(3) . . . . ?
C16 C17 C18 C13 -2.8(4) . . . . ?
C16 C17 C18 C19 -175.2(3) . . . . ?
C16 C24 O26 C27 -171.5(3) . . . . ?
C17 C16 C24 O25 -166.0(3) . . . . ?
C17 C16 C24 O26 9.1(4) . . . . ?
C17 C18 C19 N11 170.4(3) . . . . ?
C17 C18 C19 C110 -14.1(5) . . . . ?
C18 C13 C14 C15 -0.2(4) . . . . ?
C18 C19 C110 C92 170.6(3) . . . . ?
C18 C19 C110 C111 -6.8(4) . . . . ?
C19 N11 C12 C13 -5.1(3) . . . . ?
C19 N11 C12 C31 170.4(2) . . . . ?
C19 C110 C111 C112 -76.1(3) . . . . ?
C19 C110 C111 C116 104.6(3) . . . . ?
C20 C15 C16 C17 -172.6(3) . . . . ?
C20 C15 C16 C24 15.9(4) . . . . ?
O22 C20 O21 C23 9.2(5) . . . . ?
C24 C16 C17 C18 170.2(2) . . . . ?
O25 C24 O26 C27 3.7(5) . . . . ?
C31 C12 C13 C14 10.1(5) . . . . ?
C31 C12 C13 C18 -172.2(2) . . . . ?
C31 C32 C33 C34 169.2(3) . . . . ?
C31 C32 C37 C36 -170.4(3) . . . . ?
C32 C31 C49 N41 -170.1(2) . . . . ?
C32 C31 C49 C48 9.2(4) . . . . ?
C32 C33 C34 C35 1.2(5) . . . . ?
C33 C32 C37 C36 3.3(4) . . . . ?
C33 C34 C35 C02F -176.2(3) . . . . ?
C33 C34 C35 C36 3.3(5) . . . . ?
C34 C35 C36 C37 -4.6(5) . . . . ?
C35 C36 C37 C32 1.3(5) . . . . ?
C37 C32 C33 C34 -4.5(4) . . . . ?
C38 C02F C35 C34 146.8(5) . . . . ?
C38 C02F C35 C36 -32.7(6) . . . . ?
C39 C02F C35 C34 28.2(5) . . . . ?
C39 C02F C35 C36 -151.4(4) . . . . ?
C40 C02F C35 C34 -91.6(5) . . . . ?
C40 C02F C35 C36 88.8(5) . . . . ?
N41 C42 C43 C44 168.7(3) . . . . ?
N41 C42 C43 C48 -5.8(3) . . . . ?
N41 C42 C50 C51 167.9(2) . . . . ?
N41 C42 C50 C69 -12.6(4) . . . . ?
C42 N41 C49 C31 174.1(2) . . . . ?
C42 N41 C49 C48 -5.4(3) . . . . ?
C42 C43 C44 C45 -176.8(3) . . . . ?
C42 C43 C48 C47 178.0(2) . . . . ?
C42 C43 C48 C49 2.7(3) . . . . ?
C42 C50 C51 C52 -65.1(4) . . . . ?
C42 C50 C51 C56 116.5(3) . . . . ?
C42 C50 C69 N61 -17.6(5) . . . . ?
C42 C50 C69 C68 167.3(3) . . . . ?
C43 C42 C50 C51 -4.8(4) . . . . ?
C43 C42 C50 C69 174.7(3) . . . . ?
C43 C44 C45 C46 0.9(5) . . . . ?
C43 C48 C49 C31 -178.1(3) . . . . ?
C43 C48 C49 N41 1.4(3) . . . . ?
C44 C43 C48 C47 2.7(4) . . . . ?
C44 C43 C48 C49 -172.6(2) . . . . ?
C44 C45 C46 C47 1.2(5) . . . . ?
C45 C46 C47 C48 -1.3(5) . . . . ?
C46 C47 C48 C43 -0.6(4) . . . . ?
C46 C47 C48 C49 173.3(3) . . . . ?
C47 C48 C49 C31 7.5(5) . . . . ?
C47 C48 C49 N41 -173.1(3) . . . . ?
C48 C43 C44 C45 -2.8(4) . . . . ?
C49 C31 C32 C33 78.1(3) . . . . ?
C49 C31 C32 C37 -108.4(3) . . . . ?
C49 N41 C42 C43 7.0(3) . . . . ?
C49 N41 C42 C50 -167.0(3) . . . . ?
C50 C42 C43 C44 -17.5(5) . . . . ?
C50 C42 C43 C48 167.9(3) . . . . ?
C50 C51 C52 C53 -178.8(3) . . . . ?
C50 C51 C56 C55 179.6(3) . . . . ?
C51 C50 C69 N61 161.9(3) . . . . ?
C51 C50 C69 C68 -13.3(4) . . . . ?
C51 C52 C53 C54 -0.1(5) . . . . ?
C52 C51 C56 C55 1.1(4) . . . . ?
C52 C53 C54 C55 -0.1(4) . . . . ?
C52 C53 C54 C57 -179.9(3) . . . . ?
C53 C54 C55 C56 1.0(4) . . . . ?
C53 C54 C57 C58 -177.6(3) . . . . ?
C53 C54 C57 C59 -56.8(4) . . . . ?
C53 C54 C57 C60 62.8(4) . . . . ?
C54 C55 C56 C51 -1.5(4) . . . . ?
C55 C54 C57 C58 2.7(4) . . . . ?
C55 C54 C57 C59 123.5(4) . . . . ?
C55 C54 C57 C60 -116.9(3) . . . . ?
C56 C51 C52 C53 -0.3(4) . . . . ?
C57 C54 C55 C56 -179.3(3) . . . . ?
N61 C62 C63 C64 -174.6(3) . . . . ?
N61 C62 C63 C68 2.2(3) . . . . ?
N61 C62 C80 C81 -169.5(3) . . . . ?
N61 C62 C80 C99 11.7(5) . . . . ?
C62 N61 C69 C50 -169.7(3) . . . . ?
C62 N61 C69 C68 6.0(3) . . . . ?
C62 C63 C64 C65 173.6(3) . . . . ?
C62 C63 C68 C67 -173.0(3) . . . . ?
C62 C63 C68 C69 1.5(3) . . . . ?
C62 C80 C81 C82 -106.5(3) . . . . ?
C62 C80 C81 C86 76.9(4) . . . . ?
C62 C80 C99 N91 15.9(5) . . . . ?
C62 C80 C99 C98 -170.3(3) . . . . ?
C63 C62 C80 C81 5.5(4) . . . . ?
C63 C62 C80 C99 -173.3(3) . . . . ?
C63 C64 C65 C66 -1.5(5) . . . . ?
C63 C64 C65 C70 175.9(3) . . . . ?
C63 C68 C69 C50 171.1(3) . . . . ?
C63 C68 C69 N61 -4.7(3) . . . . ?
C64 C63 C68 C67 4.4(5) . . . . ?
C64 C63 C68 C69 178.8(3) . . . . ?
C64 C65 C66 C67 4.6(5) . . . . ?
C64 C65 C66 C74 -171.4(3) . . . . ?
C64 C65 C70 O71 30.9(6) . . . . ?
C64 C65 C70 O72 -146.6(3) . . . . ?
C65 C66 C67 C68 -3.1(5) . . . . ?
C65 C66 C74 O75 -129.1(4) . . . . ?
C65 C66 C74 O76 54.2(4) . . . . ?
C65 C70 O72 C73 -175.3(3) . . . . ?
C66 C65 C70 O71 -151.7(4) . . . . ?
C66 C65 C70 O72 30.8(5) . . . . ?
C66 C67 C68 C63 -1.3(5) . . . . ?
C66 C67 C68 C69 -174.1(3) . . . . ?
C66 C74 O76 C77 -176.6(3) . . . . ?
C67 C66 C74 O75 54.8(5) . . . . ?
C67 C66 C74 O76 -122.0(3) . . . . ?
C67 C68 C69 C50 -15.4(5) . . . . ?
C67 C68 C69 N61 168.8(3) . . . . ?
C68 C63 C64 C65 -2.9(5) . . . . ?
C69 C50 C51 C52 115.4(3) . . . . ?
C69 C50 C51 C56 -63.0(4) . . . . ?
C69 N61 C62 C63 -5.1(3) . . . . ?
C69 N61 C62 C80 170.5(3) . . . . ?
C70 C65 C66 C67 -172.8(3) . . . . ?
C70 C65 C66 C74 11.3(5) . . . . ?
O71 C70 O72 C73 7.2(6) . . . . ?
C74 C66 C67 C68 173.1(3) . . . . ?
O75 C74 O76 C77 6.6(5) . . . . ?
C80 C62 C63 C64 9.9(6) . . . . ?
C80 C62 C63 C68 -173.4(3) . . . . ?
C80 C81 C82 C83 -176.7(3) . . . . ?
C80 C81 C86 C85 175.9(3) . . . . ?
C81 C80 C99 N91 -163.0(3) . . . . ?
C81 C80 C99 C98 10.8(4) . . . . ?
C81 C82 C83 C84 0.9(5) . . . . ?
C82 C81 C86 C85 -0.8(4) . . . . ?
C82 C83 C84 C85 -0.9(5) . . . . ?
C82 C83 C84 C87 179.5(4) . . . . ?
C83 C84 C85 C86 0.2(5) . . . . ?
C83 C84 C87 C88 -170.9(4) . . . . ?
C83 C84 C87 C89 67.9(7) . . . . ?
C83 C84 C87 C90 -54.3(6) . . . . ?
C84 C85 C86 C81 0.7(5) . . . . ?
C85 C84 C87 C88 9.5(6) . . . . ?
C85 C84 C87 C89 -111.6(6) . . . . ?
C85 C84 C87 C90 126.1(5) . . . . ?
C86 C81 C82 C83 0.0(4) . . . . ?
C87 C84 C85 C86 179.8(4) . . . . ?
N91 C92 C93 C94 172.3(3) . . . . ?
N91 C92 C93 C98 -4.6(3) . . . . ?
N91 C92 C110 C19 -13.0(5) . . . . ?
N91 C92 C110 C111 164.3(3) . . . . ?
C92 N91 C99 C80 168.3(3) . . . . ?
C92 N91 C99 C98 -6.7(3) . . . . ?
C92 C93 C94 C95 -176.3(3) . . . . ?
C92 C93 C98 C97 176.1(3) . . . . ?
C92 C93 C98 C99 0.8(3) . . . . ?
C92 C110 C111 C112 106.3(3) . . . . ?
C92 C110 C111 C116 -73.0(3) . . . . ?
C93 C92 C110 C19 173.4(3) . . . . ?
C93 C92 C110 C111 -9.2(4) . . . . ?
C93 C94 C95 C96 1.4(5) . . . . ?
C93 C94 C95 C100 -175.5(3) . . . . ?
C93 C98 C99 C80 -171.4(3) . . . . ?
C93 C98 C99 N91 3.4(3) . . . . ?
C94 C93 C98 C97 -1.3(4) . . . . ?
C94 C93 C98 C99 -176.6(3) . . . . ?
C94 C95 C96 C97 -2.3(5) . . . . ?
C94 C95 C96 C104 171.6(3) . . . . ?
C94 C95 C100 O101 -64.0(5) . . . . ?
C94 C95 C100 O102 111.9(3) . . . . ?
C95 C96 C97 C98 1.3(4) . . . . ?
C95 C96 C104 O105 -10.5(5) . . . . ?
C95 C96 C104 O106 170.3(3) . . . . ?
C95 C100 O102 C103 -179.9(3) . . . . ?
C96 C95 C100 O101 119.1(4) . . . . ?
C96 C95 C100 O102 -65.0(4) . . . . ?
C96 C97 C98 C93 0.4(4) . . . . ?
C96 C97 C98 C99 174.4(3) . . . . ?
C96 C104 O106 C107 176.2(3) . . . . ?
C97 C96 C104 O105 163.4(3) . . . . ?
C97 C96 C104 O106 -15.8(4) . . . . ?
C97 C98 C99 C80 14.0(5) . . . . ?
C97 C98 C99 N91 -171.1(3) . . . . ?
C98 C93 C94 C95 0.3(4) . . . . ?
C99 C80 C81 C82 72.5(4) . . . . ?
C99 C80 C81 C86 -104.1(3) . . . . ?
C99 N91 C92 C93 7.1(3) . . . . ?
C99 N91 C92 C110 -167.7(3) . . . . ?
C100 C95 C96 C97 174.5(3) . . . . ?
C100 C95 C96 C104 -11.6(4) . . . . ?
O101 C100 O102 C103 -3.9(6) . . . . ?
C104 C96 C97 C98 -172.5(3) . . . . ?
O105 C104 O106 C107 -3.1(5) . . . . ?
C110 C92 C93 C94 -13.2(5) . . . . ?
C110 C92 C93 C98 169.9(3) . . . . ?
C110 C111 C112 C113 -177.9(3) . . . . ?
C110 C111 C116 C115 179.1(3) . . . . ?
C111 C112 C113 C114 -1.5(4) . . . . ?
C112 C111 C116 C115 -0.2(4) . . . . ?
C112 C113 C114 C115 0.5(4) . . . . ?
C112 C113 C114 C117 -178.2(3) . . . . ?
C113 C114 C115 C116 0.7(5) . . . . ?
C113 C114 C117 C118 106.9(4) . . . . ?
C113 C114 C117 C119 -12.7(5) . . . . ?
C113 C114 C117 C120 -136.7(4) . . . . ?
C113 C114 C117 C121 -170.5(16) . . . . ?
C113 C114 C117 C122 38.0(14) . . . . ?
C113 C114 C117 C123 -66.1(11) . . . . ?
C114 C115 C116 C111 -0.8(5) . . . . ?
C115 C114 C117 C118 -71.7(4) . . . . ?
C115 C114 C117 C119 168.7(3) . . . . ?
C115 C114 C117 C120 44.7(5) . . . . ?
C115 C114 C117 C121 10.9(17) . . . . ?
C115 C114 C117 C122 -140.6(14) . . . . ?
C115 C114 C117 C123 115.3(11) . . . . ?
C116 C111 C112 C113 1.4(4) . . . . ?
C117 C114 C115 C116 179.4(3) . . . . ?

loop_
_exptl_oxdiff_crystal_face_indexfrac_h
_exptl_oxdiff_crystal_face_indexfrac_k
_exptl_oxdiff_crystal_face_indexfrac_l
_exptl_oxdiff_crystal_face_x
_exptl_oxdiff_crystal_face_y
_exptl_oxdiff_crystal_face_z
10.0333 -4.6560 3.0702 -0.3021 0.2838 0.9100
0.4036 -1.7757 18.9928 -0.7229 0.6852 -0.0889
-0.0979 1.6494 -19.0846 0.7206 -0.6832 0.1179
0.2157 -1.6982 19.0511 -0.7216 0.6841 -0.1067
-10.3534 4.5839 -0.5473 0.2131 -0.1993 -0.9565
0.7211 1.3044 -19.2506 0.7117 -0.6749 0.1949
6.8425 -7.4904 -7.2897 -0.2387 -0.3928 0.8881
-6.2294 -7.9206 -5.4363 -0.5196 -0.8490 -0.0953
-11.6780 -0.0469 1.9320 -0.2341 -0.3800 -0.8949
0.5127 9.3027 7.5331 0.4753 0.7781 -0.4107

loop_
_smtbx_masks_void_nr
_smtbx_masks_void_average_x
_smtbx_masks_void_average_y
_smtbx_masks_void_average_z
_smtbx_masks_void_volume
_smtbx_masks_void_count_electrons
_smtbx_masks_void_content
1 0.416 0.191 0.246 182.1 43.7 '1 CH2Cl2'
2 0.416 0.309 0.746 182.1 43.7 '1 CH2Cl2'
3 0.584 0.691 0.254 182.1 43.8 '1 CH2Cl2'
4 0.584 0.809 0.754 182.1 43.8 '1 CH2Cl2'
